data_2020812
loop_
_publ_author_name
'Wang, Xue-Ru'
'Ma, Jian-Ping'
'Dong, Yu-Bin'

_publ_section_title
;
 Syntheses and structures of two new coordination polymers generated from
 a 4-aminotriazole-bridged organic ligand and Co^II^ salts
;
_journal_coeditor_code SK3647
_journal_issue 3
_journal_name_full 'Acta Crystallographica Section C'
_journal_page_first 247
_journal_page_last 253
_journal_paper_doi 10.1107/S2053229617001437
_journal_volume 73
_journal_year 2017
_chemical_formula_iupac '[Co Cl2 (C22 H16 N8)]'
_chemical_formula_moiety 'C22 H16 Cl2 Co N8'
_chemical_formula_sum 'C22 H16 Cl2 Co N8'
_chemical_formula_weight 522.26
_chemical_name_systematic
Poly[[\m~3~-4-amino-3,5-bis(4,3'-bipyridyl-5'-yl)-4<i>H</i>-1,2,4-triazole-\k^3^<i>N</i>:<i>N</i>':<i>N</i>'']dichloridocobalt(II)]
_space_group_crystal_system monoclinic
_space_group_IT_number 14
_space_group_name_Hall '-P 2ybc'
_space_group_name_H-M_alt 'P 1 21/c 1'
_symmetry_space_group_name_Hall '-P 2ybc'
_symmetry_space_group_name_H-M 'P 1 21/c 1'
_atom_sites_solution_hydrogens geom
_audit_creation_method SHELXL-2013
_cell_angle_alpha 90
_cell_angle_beta 94.891(2)
_cell_angle_gamma 90
_cell_formula_units_Z 4
_cell_length_a 20.4923(5)
_cell_length_b 7.4278(3)
_cell_length_c 13.9819(4)
_cell_measurement_reflns_used 2414
_cell_measurement_temperature 100.60(10)
_cell_measurement_theta_max 71.0210
_cell_measurement_theta_min 6.5020
_cell_volume 2120.47(12)
_computing_cell_refinement
;
CrysAlis PRO (Rigaku OD, 2015)
;
_computing_data_collection
;
CrysAlis PRO (Rigaku OD, 2015)
;
_computing_data_reduction
;
CrysAlis PRO (Rigaku OD, 2015)
;
_computing_molecular_graphics
;
SHELXL2013 (Sheldrick, 2015)
;
_computing_publication_material
;
SHELXL2013 (Sheldrick, 2015)
;
_computing_structure_refinement
;
SHELXL2013 (Sheldrick, 2015)
;
_computing_structure_solution
;
SHELXS97 (Sheldrick, 2008)
;
_diffrn_ambient_temperature 100.60(10)
_diffrn_detector_area_resol_mean 16.0793
_diffrn_measured_fraction_theta_full 0.999
_diffrn_measured_fraction_theta_max 0.999
_diffrn_measurement_device_type 'Rigaku Oxford Diffraction SuperNova (Cu) X-ray Source'
_diffrn_measurement_method '\w scans'
_diffrn_radiation_type CuK\a
_diffrn_radiation_wavelength 1.54184
_diffrn_reflns_av_R_equivalents 0.0239
_diffrn_reflns_limit_h_max 24
_diffrn_reflns_limit_h_min -19
_diffrn_reflns_limit_k_max 4
_diffrn_reflns_limit_k_min -8
_diffrn_reflns_limit_l_max 16
_diffrn_reflns_limit_l_min -16
_diffrn_reflns_number 7172
_diffrn_reflns_theta_full 67.080
_diffrn_reflns_theta_max 67.080
_diffrn_reflns_theta_min 4.331
_exptl_absorpt_coefficient_mu 8.913
_exptl_absorpt_correction_T_max 1.00000
_exptl_absorpt_correction_T_min 0.40838
_exptl_absorpt_correction_type multi-scan
_exptl_absorpt_process_details
;
(CrysAlis PRO; Rigaku OD, 2015)
;
_exptl_crystal_colour 'clear light purple'
_exptl_crystal_density_diffrn 1.636
_exptl_crystal_density_method 'not measured'
_exptl_crystal_description plate
_exptl_crystal_F_000 1060
_exptl_crystal_size_max 0.21
_exptl_crystal_size_mid 0.13
_exptl_crystal_size_min 0.08
_refine_diff_density_max 0.645
_refine_diff_density_min -0.522
_refine_ls_extinction_method none
_refine_ls_goodness_of_fit_ref 1.037
_refine_ls_hydrogen_treatment constr
_refine_ls_matrix_type full
_refine_ls_number_parameters 299
_refine_ls_number_reflns 3786
_refine_ls_number_restraints 0
_refine_ls_restrained_S_all 1.037
_refine_ls_R_factor_all 0.0532
_refine_ls_R_factor_gt 0.0393
_refine_ls_shift/su_max 0.001
_refine_ls_shift/su_mean 0.000
_refine_ls_structure_factor_coef Fsqd
_refine_ls_weighting_details
;
 w=1/[\s^2^(Fo^2^)+(0.0397P)^2^+1.4405P]
 where P=(Fo^2^+2Fc^2^)/3
;
_refine_ls_weighting_scheme calc
_refine_ls_wR_factor_gt 0.0885
_refine_ls_wR_factor_ref 0.0960
_reflns_number_gt 3131
_reflns_number_total 3786
_reflns_threshold_expression 'I > 2\s(I)'
_cod_data_source_file sk3647sup1.cif
_cod_data_source_block II
_cod_original_cell_volume 2120.49(11)
_cod_database_code 2020812
_shelx_space_group_comment
;
The symmetry employed for this shelxl refinement is uniquely defined
by the following loop, which should always be used as a source of
symmetry information in preference to the above space-group names.
They are only intended as comments.
;
_shelxl_version_number 20.13

loop_
_space_group_symop_operation_xyz
'x, y, z'
'-x, y+1/2, -z+1/2'
'-x, -y, -z'
'x, -y-1/2, z-1/2'

loop_
_atom_site_type_symbol
_atom_site_label
_atom_site_fract_x
_atom_site_fract_y
_atom_site_fract_z
_atom_site_U_iso_or_equiv
_atom_site_adp_type
_atom_site_calc_flag
_atom_site_occupancy
C C1 -0.16714(13) 0.8344(4) 0.1422(2) 0.0322(7) Uani d 1
H H1 -0.2066 0.8689 0.1650 0.039 Uiso calc 1
C C2 -0.11037(13) 0.8624(4) 0.2004(2) 0.0321(7) Uani d 1
H H2 -0.1121 0.9143 0.2607 0.038 Uiso calc 1
C C3 -0.05036(13) 0.8125(4) 0.1685(2) 0.0283(6) Uani d 1
C C4 -0.05137(13) 0.7435(5) 0.0759(2) 0.0326(7) Uani d 1
H H4 -0.0125 0.7145 0.0498 0.039 Uiso calc 1
C C5 -0.11066(14) 0.7184(5) 0.0232(2) 0.0333(7) Uani d 1
H H5 -0.1103 0.6695 -0.0380 0.040 Uiso calc 1
C C6 0.01143(13) 0.8274(4) 0.2311(2) 0.0276(6) Uani d 1
C C7 0.01360(14) 0.7882(4) 0.3283(2) 0.0321(7) Uani d 1
H H7 -0.0253 0.7541 0.3529 0.038 Uiso calc 1
C C8 0.12283(13) 0.8479(4) 0.3536(2) 0.0299(7) Uani d 1
H H8 0.1607 0.8561 0.3950 0.036 Uiso calc 1
C C9 0.12631(13) 0.8904(4) 0.2574(2) 0.0253(6) Uani d 1
C C10 0.06998(13) 0.8779(4) 0.1952(2) 0.0280(7) Uani d 1
H H10 0.0714 0.9031 0.1302 0.034 Uiso calc 1
C C11 0.18541(12) 0.9578(4) 0.21637(19) 0.0241(6) Uani d 1
C C12 0.28388(12) 0.9815(4) 0.17166(19) 0.0253(6) Uani d 1
C C13 0.35190(12) 0.9385(4) 0.1528(2) 0.0260(6) Uani d 1
C C14 0.36272(14) 0.8978(5) 0.0586(2) 0.0376(8) Uani d 1
H H14 0.3272 0.8990 0.0126 0.045 Uiso calc 1
C C15 0.47126(14) 0.8591(5) 0.0987(2) 0.0408(8) Uani d 1
H H15 0.5126 0.8316 0.0802 0.049 Uiso calc 1
C C16 0.46632(13) 0.8987(4) 0.1948(2) 0.0289(7) Uani d 1
C C17 0.40396(12) 0.9381(4) 0.2222(2) 0.0272(6) Uani d 1
H H17 0.3977 0.9637 0.2859 0.033 Uiso calc 1
C C18 0.52583(13) 0.8969(4) 0.2632(2) 0.0290(7) Uani d 1
C C19 0.58669(13) 0.9364(5) 0.2321(2) 0.0396(8) Uani d 1
H H19 0.5900 0.9761 0.1696 0.048 Uiso calc 1
C C20 0.64242(14) 0.9167(5) 0.2942(2) 0.0395(8) Uani d 1
H H20 0.6827 0.9401 0.2708 0.047 Uiso calc 1
C C21 0.58249(14) 0.8382(5) 0.4162(2) 0.0378(8) Uani d 1
H H21 0.5803 0.8079 0.4804 0.045 Uiso calc 1
C C22 0.52471(14) 0.8512(5) 0.3591(2) 0.0356(8) Uani d 1
H H22 0.4850 0.8294 0.3847 0.043 Uiso calc 1
Cl Cl1 -0.31474(4) 0.67671(15) 0.10573(5) 0.0507(3) Uani d 1
Cl Cl2 -0.21707(4) 0.43130(13) -0.08926(7) 0.0597(3) Uani d 1
Co Co1 -0.26176(2) 0.68805(7) -0.03127(3) 0.02810(14) Uani d 1
N N1 -0.16876(11) 0.7602(4) 0.05459(17) 0.0293(6) Uani d 1
N N2 0.18280(10) 1.0784(4) 0.14814(17) 0.0287(6) Uani d 1
N N3 0.24608(10) 1.0949(4) 0.11977(16) 0.0278(6) Uani d 1
N N4 0.24817(10) 0.8977(3) 0.23471(15) 0.0237(5) Uani d 1
N N5 0.27204(12) 0.7672(4) 0.3009(2) 0.0394(7) Uani d 1
H H5A 0.2743 0.8128 0.3577 0.047 Uiso d 1
H H5B 0.2458 0.6761 0.2984 0.047 Uiso d 1
N N6 0.06733(12) 0.7959(4) 0.38932(17) 0.0348(6) Uani d 1
N N7 0.42153(13) 0.8573(5) 0.03083(19) 0.0476(8) Uani d 1
N N8 0.64183(11) 0.8663(4) 0.38543(17) 0.0308(6) Uani d 1

loop_
_atom_site_aniso_label
_atom_site_aniso_U_11
_atom_site_aniso_U_22
_atom_site_aniso_U_33
_atom_site_aniso_U_12
_atom_site_aniso_U_13
_atom_site_aniso_U_23
C1 0.0198(14) 0.0380(19) 0.0389(17) 0.0007(12) 0.0031(12) -0.0006(15)
C2 0.0238(14) 0.0396(19) 0.0329(16) -0.0030(13) 0.0034(12) -0.0063(14)
C3 0.0214(13) 0.0315(17) 0.0316(15) -0.0045(12) 0.0006(11) 0.0056(14)
C4 0.0181(13) 0.050(2) 0.0303(15) -0.0027(13) 0.0040(11) -0.0007(15)
C5 0.0260(15) 0.048(2) 0.0262(15) -0.0020(14) 0.0014(12) -0.0003(15)
C6 0.0205(13) 0.0302(17) 0.0319(15) -0.0053(12) 0.0006(11) -0.0003(13)
C7 0.0243(14) 0.040(2) 0.0322(15) -0.0080(13) 0.0046(12) -0.0024(15)
C8 0.0234(14) 0.0366(19) 0.0289(15) -0.0036(12) -0.0021(11) -0.0016(14)
C9 0.0194(13) 0.0272(16) 0.0291(14) -0.0024(11) 0.0008(11) -0.0007(13)
C10 0.0221(14) 0.0347(18) 0.0268(14) -0.0030(12) 0.0001(11) 0.0019(13)
C11 0.0186(13) 0.0287(16) 0.0244(14) -0.0016(11) -0.0013(10) -0.0014(13)
C12 0.0168(13) 0.0325(17) 0.0258(14) 0.0004(11) -0.0031(10) -0.0006(13)
C13 0.0177(13) 0.0298(17) 0.0303(15) 0.0005(11) 0.0006(11) 0.0006(13)
C14 0.0245(14) 0.056(2) 0.0316(16) 0.0039(14) -0.0022(12) -0.0053(16)
C15 0.0227(15) 0.062(2) 0.0387(18) 0.0086(15) 0.0065(13) -0.0062(17)
C16 0.0195(13) 0.0333(18) 0.0336(15) 0.0028(12) 0.0010(11) 0.0042(14)
C17 0.0194(13) 0.0333(17) 0.0285(14) 0.0011(12) 0.0006(11) 0.0041(14)
C18 0.0180(13) 0.0330(17) 0.0359(16) 0.0050(12) 0.0021(11) 0.0012(14)
C19 0.0217(14) 0.063(2) 0.0343(16) -0.0009(15) 0.0011(12) 0.0117(17)
C20 0.0191(14) 0.060(2) 0.0394(18) -0.0001(14) 0.0033(12) 0.0049(17)
C21 0.0244(15) 0.058(2) 0.0313(16) 0.0008(14) 0.0024(12) 0.0032(16)
C22 0.0197(14) 0.052(2) 0.0357(17) 0.0003(13) 0.0046(12) 0.0034(15)
Cl1 0.0297(4) 0.0945(8) 0.0277(4) -0.0141(4) 0.0014(3) 0.0097(4)
Cl2 0.0475(5) 0.0466(6) 0.0792(7) 0.0143(4) -0.0288(4) -0.0244(5)
Co1 0.0212(2) 0.0352(3) 0.0276(2) -0.0008(2) 0.00065(17) 0.0044(2)
N1 0.0211(11) 0.0349(15) 0.0314(13) -0.0028(10) -0.0009(9) 0.0036(12)
N2 0.0138(10) 0.0387(15) 0.0331(13) -0.0009(10) -0.0004(9) 0.0036(12)
N3 0.0135(10) 0.0395(16) 0.0300(12) -0.0012(10) 0.0000(9) 0.0028(12)
N4 0.0183(11) 0.0279(14) 0.0243(11) -0.0004(9) -0.0015(9) 0.0029(10)
N5 0.0348(14) 0.0422(17) 0.0407(15) 0.0059(13) 0.0000(11) 0.0166(14)
N6 0.0311(13) 0.0447(17) 0.0288(13) -0.0067(12) 0.0026(10) -0.0011(12)
N7 0.0314(14) 0.078(2) 0.0332(14) 0.0094(14) 0.0020(11) -0.0117(15)
N8 0.0197(11) 0.0391(16) 0.0333(13) 0.0028(10) -0.0002(10) 0.0004(12)

loop_
_atom_type_symbol
_atom_type_description
_atom_type_scat_dispersion_real
_atom_type_scat_dispersion_imag
_atom_type_scat_source
C C 0.0181 0.0091 'International Tables Vol C Tables 4.2.6.8 and 6.1.1.4'
H H 0.0000 0.0000 'International Tables Vol C Tables 4.2.6.8 and 6.1.1.4'
Cl Cl 0.3639 0.7018 'International Tables Vol C Tables 4.2.6.8 and 6.1.1.4'
Co Co -2.3653 3.6143 'International Tables Vol C Tables 4.2.6.8 and 6.1.1.4'
N N 0.0311 0.0180 'International Tables Vol C Tables 4.2.6.8 and 6.1.1.4'

loop_
_geom_angle_atom_site_label_1
_geom_angle_atom_site_label_2
_geom_angle_atom_site_label_3
_geom_angle_site_symmetry_1
_geom_angle_site_symmetry_3
_geom_angle
_geom_angle_publ_flag
N1 C1 C2 . . 123.8(3) ?
N1 C1 H1 . . 118.1 ?
C2 C1 H1 . . 118.1 ?
C1 C2 C3 . . 119.6(3) ?
C1 C2 H2 . . 120.2 ?
C3 C2 H2 . . 120.2 ?
C4 C3 C2 . . 116.9(3) ?
C4 C3 C6 . . 121.5(3) ?
C2 C3 C6 . . 121.6(3) ?
C5 C4 C3 . . 119.3(3) ?
C5 C4 H4 . . 120.3 ?
C3 C4 H4 . . 120.3 ?
N1 C5 C4 . . 124.1(3) ?
N1 C5 H5 . . 118.0 ?
C4 C5 H5 . . 118.0 ?
C7 C6 C10 . . 117.0(3) ?
C7 C6 C3 . . 121.2(2) ?
C10 C6 C3 . . 121.8(3) ?
N6 C7 C6 . . 124.9(3) ?
N6 C7 H7 . . 117.5 ?
C6 C7 H7 . . 117.5 ?
N6 C8 C9 . . 122.9(3) ?
N6 C8 H8 . . 118.6 ?
C9 C8 H8 . . 118.6 ?
C10 C9 C8 . . 118.9(3) ?
C10 C9 C11 . . 116.5(2) ?
C8 C9 C11 . . 124.5(2) ?
C9 C10 C6 . . 119.2(3) ?
C9 C10 H10 . . 120.4 ?
C6 C10 H10 . . 120.4 ?
N2 C11 N4 . . 109.9(2) ?
N2 C11 C9 . . 122.3(2) ?
N4 C11 C9 . . 127.5(3) ?
N3 C12 N4 . . 109.2(2) ?
N3 C12 C13 . . 124.0(3) ?
N4 C12 C13 . . 126.3(3) ?
C17 C13 C14 . . 119.4(3) ?
C17 C13 C12 . . 124.1(3) ?
C14 C13 C12 . . 116.5(2) ?
N7 C14 C13 . . 123.2(3) ?
N7 C14 H14 . . 118.4 ?
C13 C14 H14 . . 118.4 ?
N7 C15 C16 . . 125.3(3) ?
N7 C15 H15 . . 117.4 ?
C16 C15 H15 . . 117.4 ?
C15 C16 C17 . . 117.0(3) ?
C15 C16 C18 . . 119.9(3) ?
C17 C16 C18 . . 123.1(3) ?
C13 C17 C16 . . 118.6(3) ?
C13 C17 H17 . . 120.7 ?
C16 C17 H17 . . 120.7 ?
C22 C18 C19 . . 116.4(3) ?
C22 C18 C16 . . 123.1(3) ?
C19 C18 C16 . . 120.5(3) ?
C20 C19 C18 . . 119.8(3) ?
C20 C19 H19 . . 120.1 ?
C18 C19 H19 . . 120.1 ?
N8 C20 C19 . . 123.9(3) ?
N8 C20 H20 . . 118.1 ?
C19 C20 H20 . . 118.1 ?
N8 C21 C22 . . 124.2(3) ?
N8 C21 H21 . . 117.9 ?
C22 C21 H21 . . 117.9 ?
C21 C22 C18 . . 119.7(3) ?
C21 C22 H22 . . 120.2 ?
C18 C22 H22 . . 120.2 ?
N3 Co1 N1 3_575 . 88.03(9) y
N3 Co1 N8 3_575 4_475 90.27(9) y
N1 Co1 N8 . 4_475 176.05(10) y
N3 Co1 Cl1 3_575 . 129.67(8) y
N1 Co1 Cl1 . . 90.16(7) y
N8 Co1 Cl1 4_475 . 88.18(7) y
N3 Co1 Cl2 3_575 . 110.41(7) y
N1 Co1 Cl2 . . 92.37(7) y
N8 Co1 Cl2 4_475 . 91.56(7) y
Cl1 Co1 Cl2 . . 119.92(5) y
C5 N1 C1 . . 116.2(2) ?
C5 N1 Co1 . . 120.7(2) ?
C1 N1 Co1 . . 122.96(18) ?
C11 N2 N3 . . 106.7(2) ?
C12 N3 N2 . . 107.7(2) ?
C12 N3 Co1 . 3_575 135.32(18) ?
N2 N3 Co1 . 3_575 115.68(18) ?
C12 N4 C11 . . 106.4(2) ?
C12 N4 N5 . . 125.1(2) ?
C11 N4 N5 . . 128.4(2) ?
N4 N5 H5A . . 109.0 ?
N4 N5 H5B . . 109.6 ?
H5A N5 H5B . . 109.2 ?
C7 N6 C8 . . 117.1(3) ?
C14 N7 C15 . . 116.5(3) ?
C20 N8 C21 . . 115.8(3) ?
C20 N8 Co1 . 4_676 117.96(18) ?
C21 N8 Co1 . 4_676 126.0(2) ?

loop_
_geom_bond_atom_site_label_1
_geom_bond_atom_site_label_2
_geom_bond_site_symmetry_2
_geom_bond_distance
_geom_bond_publ_flag
C1 N1 . 1.341(4) ?
C1 C2 . 1.377(4) ?
C1 H1 . 0.9300 ?
C2 C3 . 1.394(4) ?
C2 H2 . 0.9300 ?
C3 C4 . 1.391(4) ?
C3 C6 . 1.481(4) ?
C4 C5 . 1.379(4) ?
C4 H4 . 0.9300 ?
C5 N1 . 1.340(4) ?
C5 H5 . 0.9300 ?
C6 C7 . 1.387(4) ?
C6 C10 . 1.391(4) ?
C7 N6 . 1.335(4) ?
C7 H7 . 0.9300 ?
C8 N6 . 1.338(4) ?
C8 C9 . 1.389(4) ?
C8 H8 . 0.9300 ?
C9 C10 . 1.388(4) ?
C9 C11 . 1.472(4) ?
C10 H10 . 0.9300 ?
C11 N2 . 1.306(4) ?
C11 N4 . 1.365(3) ?
C12 N3 . 1.319(3) ?
C12 N4 . 1.345(3) ?
C12 C13 . 1.476(3) ?
C13 C17 . 1.380(4) ?
C13 C14 . 1.387(4) ?
C14 N7 . 1.332(4) ?
C14 H14 . 0.9300 ?
C15 N7 . 1.332(4) ?
C15 C16 . 1.387(4) ?
C15 H15 . 0.9300 ?
C16 C17 . 1.396(4) ?
C16 C18 . 1.485(4) ?
C17 H17 . 0.9300 ?
C18 C22 . 1.386(4) ?
C18 C19 . 1.387(4) ?
C19 C20 . 1.383(4) ?
C19 H19 . 0.9300 ?
C20 N8 . 1.331(4) ?
C20 H20 . 0.9300 ?
C21 N8 . 1.341(4) ?
C21 C22 . 1.374(4) ?
C21 H21 . 0.9300 ?
C22 H22 . 0.9300 ?
Cl1 Co1 . 2.2825(9) y
Cl2 Co1 . 2.2935(10) y
Co1 N3 3_575 2.074(2) y
Co1 N1 . 2.229(2) y
Co1 N8 4_475 2.243(2) y
N2 N3 . 1.394(3) ?
N3 Co1 3_575 2.074(2) ?
N4 N5 . 1.399(3) ?
N5 H5A . 0.8620 ?
N5 H5B . 0.8622 ?
N8 Co1 4_676 2.243(2) ?

loop_
_geom_hbond_atom_site_label_D
_geom_hbond_atom_site_label_H
_geom_hbond_atom_site_label_A
_geom_hbond_site_symmetry_A
_geom_hbond_distance_DH
_geom_hbond_distance_HA
_geom_hbond_distance_DA
_geom_hbond_angle_DHA
N5 H5A Cl1 2 0.86 2.86 3.396(3) 122

loop_
_geom_torsion_atom_site_label_1
_geom_torsion_atom_site_label_2
_geom_torsion_atom_site_label_3
_geom_torsion_atom_site_label_4
_geom_torsion_site_symmetry_4
_geom_torsion
N1 C1 C2 C3 . 0.1(5)
C1 C2 C3 C4 . 2.9(5)
C1 C2 C3 C6 . -175.4(3)
C2 C3 C4 C5 . -3.6(5)
C6 C3 C4 C5 . 174.7(3)
C3 C4 C5 N1 . 1.5(5)
C4 C3 C6 C7 . -140.2(3)
C2 C3 C6 C7 . 38.0(5)
C4 C3 C6 C10 . 38.6(5)
C2 C3 C6 C10 . -143.2(3)
C10 C6 C7 N6 . 0.2(5)
C3 C6 C7 N6 . 179.0(3)
N6 C8 C9 C10 . -0.2(5)
N6 C8 C9 C11 . 176.4(3)
C8 C9 C10 C6 . 1.5(5)
C11 C9 C10 C6 . -175.5(3)
C7 C6 C10 C9 . -1.4(5)
C3 C6 C10 C9 . 179.7(3)
C10 C9 C11 N2 . 33.5(4)
C8 C9 C11 N2 . -143.2(3)
C10 C9 C11 N4 . -140.1(3)
C8 C9 C11 N4 . 43.2(5)
N3 C12 C13 C17 . 131.7(3)
N4 C12 C13 C17 . -57.2(5)
N3 C12 C13 C14 . -47.7(4)
N4 C12 C13 C14 . 123.4(3)
C17 C13 C14 N7 . 0.2(5)
C12 C13 C14 N7 . 179.7(3)
N7 C15 C16 C17 . 0.6(6)
N7 C15 C16 C18 . -179.7(3)
C14 C13 C17 C16 . 0.7(5)
C12 C13 C17 C16 . -178.7(3)
C15 C16 C17 C13 . -1.1(5)
C18 C16 C17 C13 . 179.2(3)
C15 C16 C18 C22 . -148.9(3)
C17 C16 C18 C22 . 30.8(5)
C15 C16 C18 C19 . 29.0(5)
C17 C16 C18 C19 . -151.3(3)
C22 C18 C19 C20 . 4.5(5)
C16 C18 C19 C20 . -173.5(3)
C18 C19 C20 N8 . -2.2(6)
N8 C21 C22 C18 . -0.3(6)
C19 C18 C22 C21 . -3.3(5)
C16 C18 C22 C21 . 174.6(3)
C4 C5 N1 C1 . 1.6(5)
C4 C5 N1 Co1 . -173.8(3)
C2 C1 N1 C5 . -2.3(5)
C2 C1 N1 Co1 . 172.9(2)
N4 C11 N2 N3 . 1.1(3)
C9 C11 N2 N3 . -173.5(3)
N4 C12 N3 N2 . -2.3(3)
C13 C12 N3 N2 . 170.1(3)
N4 C12 N3 Co1 3_575 163.6(2)
C13 C12 N3 Co1 3_575 -24.0(5)
C11 N2 N3 C12 . 0.7(3)
C11 N2 N3 Co1 3_575 -168.36(18)
N3 C12 N4 C11 . 3.0(3)
C13 C12 N4 C11 . -169.2(3)
N3 C12 N4 N5 . 179.5(3)
C13 C12 N4 N5 . 7.3(4)
N2 C11 N4 C12 . -2.5(3)
C9 C11 N4 C12 . 171.7(3)
N2 C11 N4 N5 . -178.9(3)
C9 C11 N4 N5 . -4.6(5)
C6 C7 N6 C8 . 1.0(5)
C9 C8 N6 C7 . -1.0(5)
C13 C14 N7 C15 . -0.7(6)
C16 C15 N7 C14 . 0.3(6)
C19 C20 N8 C21 . -1.4(5)
C19 C20 N8 Co1 4_676 173.1(3)
C22 C21 N8 C20 . 2.7(5)
C22 C21 N8 Co1 4_676 -171.3(3)

_cod_database_fobs_code 2020812
